data_4301860
loop_
_publ_author_name
'Trevor W. Hayton'
'Guang Wu'

_publ_contact_author_email hayton@chem.ucsb.edu
_publ_contact_author_name 'Trevor W. Hayton'
_publ_section_title
;
Exploring the Effects of Reduction or Lewis Acid Coordination on the U=O
Bond of the Uranyl Moiety
;
_journal_name_full 'Inorganic Chemistry'
_journal_page_first 3065
_journal_page_last 3072
_journal_paper_doi 10.1021/ic802360y
_journal_volume 48
_journal_year 2009
_chemical_formula_sum 'C94 H130 Cl8 Co N2 O4 U'
_chemical_formula_weight 1932.56
_chemical_name_systematic
;
 ?
;
_space_group_IT_number 14
_symmetry_cell_setting monoclinic
_symmetry_space_group_name_Hall '-P 2ybc'
_symmetry_space_group_name_H-M 'P 1 21/c 1'
_atom_sites_solution_hydrogens geom
_atom_sites_solution_primary direct
_atom_sites_solution_secondary difmap
_audit_creation_method SHELXL-97
_cell_angle_alpha 90.00
_cell_angle_beta 92.861(3)
_cell_angle_gamma 90.00
_cell_formula_units_Z 2
_cell_length_a 13.3757(12)
_cell_length_b 15.8800(15)
_cell_length_c 22.599(2)
_cell_measurement_temperature 150(2)
_cell_volume 4794.2(8)
_computing_structure_refinement 'SHELXL-97 (Sheldrick, 1997)'
_computing_structure_solution 'SHELXL-97 (Sheldrick, 1997)'
_diffrn_ambient_temperature 150(2)
_diffrn_measured_fraction_theta_full 0.977
_diffrn_measured_fraction_theta_max 0.977
_diffrn_measurement_device_type 'CCD area detector'
_diffrn_measurement_method 'omega scan'
_diffrn_radiation_monochromator graphite
_diffrn_radiation_source 'fine-focus sealed tube'
_diffrn_radiation_type MoK\a
_diffrn_radiation_wavelength 0.71073
_diffrn_reflns_av_R_equivalents 0.0768
_diffrn_reflns_av_sigmaI/netI 0.0831
_diffrn_reflns_limit_h_max 16
_diffrn_reflns_limit_h_min -16
_diffrn_reflns_limit_k_max 19
_diffrn_reflns_limit_k_min -19
_diffrn_reflns_limit_l_max 28
_diffrn_reflns_limit_l_min -26
_diffrn_reflns_number 39651
_diffrn_reflns_theta_full 26.73
_diffrn_reflns_theta_max 26.73
_diffrn_reflns_theta_min 1.99
_exptl_absorpt_coefficient_mu 2.130
_exptl_absorpt_correction_T_max 1.000
_exptl_absorpt_correction_T_min 0.569
_exptl_absorpt_correction_type multi-scan
_exptl_absorpt_process_details SADABS
_exptl_crystal_colour green
_exptl_crystal_density_diffrn 1.339
_exptl_crystal_density_method 'not measured'
_exptl_crystal_description block
_exptl_crystal_F_000 1990
_exptl_crystal_size_max 0.20
_exptl_crystal_size_mid 0.15
_exptl_crystal_size_min 0.08
_refine_diff_density_max 3.296
_refine_diff_density_min -3.065
_refine_diff_density_rms 0.172
_refine_ls_extinction_method none
_refine_ls_goodness_of_fit_ref 1.080
_refine_ls_hydrogen_treatment constr
_refine_ls_matrix_type full
_refine_ls_number_parameters 412
_refine_ls_number_reflns 9947
_refine_ls_number_restraints 3
_refine_ls_restrained_S_all 1.088
_refine_ls_R_factor_all 0.1186
_refine_ls_R_factor_gt 0.0800
_refine_ls_shift/su_max 0.000
_refine_ls_shift/su_mean 0.000
_refine_ls_structure_factor_coef Fsqd
_refine_ls_weighting_details 'calc w=1/[\s^2^(Fo^2^)+(0.1400P)^2^+4.5347P] where P=(Fo^2^+2Fc^2^)/3'
_refine_ls_weighting_scheme calc
_refine_ls_wR_factor_gt 0.2249
_refine_ls_wR_factor_ref 0.2428
_reflns_number_gt 6273
_reflns_number_total 9947
_reflns_threshold_expression >2sigma(I)
_cod_data_source_file ic802360y_si_002_2.cif
_cod_data_source_block compound_4
_cod_original_cell_volume 4794.1(8)
_cod_original_sg_symbol_H-M 'P 21/c'
_cod_database_code 4301860

loop_
_symmetry_equiv_pos_as_xyz
'x, y, z'
'-x, y+1/2, -z+1/2'
'-x, -y, -z'
'x, -y-1/2, z-1/2'

loop_
_atom_site_label
_atom_site_type_symbol
_atom_site_fract_x
_atom_site_fract_y
_atom_site_fract_z
_atom_site_U_iso_or_equiv
_atom_site_adp_type
_atom_site_occupancy
_atom_site_symmetry_multiplicity
_atom_site_calc_flag
_atom_site_refinement_flags
_atom_site_disorder_assembly
_atom_site_disorder_group
C38 C 1.1972(7) 0.6127(6) 0.5213(5) 0.057(3) Uani 1 1 d . . .
H38A H 1.2195 0.6223 0.4822 0.085 Uiso 1 1 calc R . .
H38B H 1.2281 0.5626 0.5375 0.085 Uiso 1 1 calc R . .
H38C H 1.2153 0.6599 0.5461 0.085 Uiso 1 1 calc R . .
U1 U 0.5000 0.5000 0.5000 0.03189(18) Uani 1 2 d S . .
Co1 Co 1.0000 0.5000 0.5000 0.0364(4) Uani 1 2 d S . .
O1 O 0.3781(4) 0.5000(3) 0.4587(3) 0.0392(14) Uani 1 1 d . . .
C22 C 0.6075(5) 0.5975(5) 0.3576(4) 0.0319(18) Uani 1 1 d . . .
H22 H 0.6287 0.6191 0.3220 0.038 Uiso 1 1 calc R . .
C25 C 0.7001(9) 0.4860(4) 0.2695(4) 0.047(3) Uani 1 1 d . . .
H25 H 0.7007 0.5436 0.2623 0.056 Uiso 1 1 calc R . .
C16 C 0.5840(6) 0.7481(5) 0.3820(4) 0.0336(18) Uani 1 1 d . . .
C2 C 0.4221(6) 0.7516(5) 0.4722(4) 0.0330(18) Uani 1 1 d . . .
H2 H 0.3877 0.7433 0.4359 0.040 Uiso 1 1 calc R . .
C1 C 0.5034(5) 0.7018(5) 0.4883(3) 0.031(2) Uani 1 1 d . . .
C31 C 0.9171(8) 0.6057(7) 0.5025(6) 0.055(3) Uiso 1 1 d . . .
C33 C 1.0855(6) 0.6022(5) 0.5185(5) 0.040(2) Uani 1 1 d . . .
C20 C 0.5359(8) 0.8679(6) 0.3201(5) 0.054(3) Uani 1 1 d . . .
H20 H 0.4957 0.8900 0.2891 0.065 Uiso 1 1 calc R . .
C10 C 0.5245(9) 0.8424(6) 0.6840(4) 0.067(3) Uani 1 1 d . . .
H10A H 0.5096 0.8961 0.6660 0.101 Uiso 1 1 calc R . .
H10B H 0.5648 0.8506 0.7199 0.101 Uiso 1 1 calc R . .
H10C H 0.4633 0.8148 0.6929 0.101 Uiso 1 1 calc R . .
C36 C 0.8133(10) 0.6178(10) 0.4701(12) 0.217(14) Uani 1 1 d . . .
H36A H 0.7663 0.5790 0.4858 0.325 Uiso 1 1 calc R . .
H36B H 0.8186 0.6075 0.4286 0.325 Uiso 1 1 calc R . .
H36C H 0.7906 0.6744 0.4760 0.325 Uiso 1 1 calc R . .
C15 C 0.5732(5) 0.6571(4) 0.4001(4) 0.0304(18) Uani 1 1 d . . .
C23 C 0.6119(6) 0.5125(4) 0.3645(3) 0.0242(16) Uani 1 1 d . . .
C24 C 0.6564(5) 0.4556(5) 0.3204(4) 0.0319(19) Uani 1 1 d . . .
C14 C 0.2335(7) 0.8898(6) 0.5401(5) 0.059(3) Uani 1 1 d . . .
H14A H 0.1941 0.8401 0.5452 0.088 Uiso 1 1 calc R . .
H14B H 0.1902 0.9363 0.5299 0.088 Uiso 1 1 calc R . .
H14C H 0.2711 0.9021 0.5764 0.088 Uiso 1 1 calc R . .
C5 C 0.5229(7) 0.7741(5) 0.5824(4) 0.039(2) Uani 1 1 d . . .
C8 C 0.6095(8) 0.7048(6) 0.6724(4) 0.057(3) Uani 1 1 d . . .
H8A H 0.5498 0.6778 0.6847 0.086 Uiso 1 1 calc R . .
H8B H 0.6533 0.7160 0.7064 0.086 Uiso 1 1 calc R . .
H8C H 0.6427 0.6686 0.6456 0.086 Uiso 1 1 calc R . .
C3 C 0.3916(6) 0.8142(5) 0.5102(4) 0.039(2) Uani 1 1 d . . .
C4 C 0.4422(7) 0.8264(5) 0.5637(4) 0.045(2) Uani 1 1 d . . .
H4 H 0.4230 0.8700 0.5881 0.054 Uiso 1 1 calc R . .
C28 C 0.7093(7) 0.3170(6) 0.2928(4) 0.046(2) Uani 1 1 d . . .
H28 H 0.7137 0.2596 0.3007 0.055 Uiso 1 1 calc R . .
C19 C 0.6045(8) 0.9181(6) 0.3525(5) 0.063(3) Uani 1 1 d . . .
H19 H 0.6132 0.9740 0.3417 0.076 Uiso 1 1 calc R . .
C29 C 0.6635(5) 0.3695(5) 0.3310(4) 0.0312(18) Uani 1 1 d . . .
H29 H 0.6365 0.3472 0.3648 0.037 Uiso 1 1 calc R . .
C26 C 0.7422(9) 0.4322(6) 0.2301(5) 0.067(3) Uani 1 1 d . . .
H26 H 0.7662 0.4523 0.1948 0.081 Uiso 1 1 calc R . .
O2 O 0.5771(5) 0.4735(3) 0.4100(3) 0.0375(14) Uani 1 1 d . . .
C11 C 0.3069(7) 0.8752(5) 0.4896(4) 0.047(2) Uani 1 1 d . . .
C7 C 0.5818(7) 0.7880(6) 0.6411(4) 0.047(2) Uani 1 1 d . . .
C9 C 0.6787(9) 0.8334(8) 0.6281(5) 0.081(4) Uani 1 1 d . . .
H9A H 0.7216 0.7959 0.6078 0.121 Uiso 1 1 calc R . .
H9B H 0.7117 0.8513 0.6646 0.121 Uiso 1 1 calc R . .
H9C H 0.6637 0.8817 0.6036 0.121 Uiso 1 1 calc R . .
C21 C 0.5299(7) 0.7827(5) 0.3359(4) 0.043(2) Uani 1 1 d . . .
H21 H 0.4863 0.7481 0.3137 0.052 Uiso 1 1 calc R . .
C13 C 0.3539(8) 0.9609(6) 0.4756(6) 0.070(3) Uani 1 1 d . . .
H13A H 0.3989 0.9775 0.5079 0.104 Uiso 1 1 calc R . .
H13B H 0.3020 1.0024 0.4701 0.104 Uiso 1 1 calc R . .
H13C H 0.3900 0.9564 0.4401 0.104 Uiso 1 1 calc R . .
C12 C 0.2465(8) 0.8442(7) 0.4374(5) 0.074(4) Uani 1 1 d . . .
H12A H 0.2882 0.8395 0.4042 0.112 Uiso 1 1 calc R . .
H12B H 0.1930 0.8830 0.4281 0.112 Uiso 1 1 calc R . .
H12C H 0.2191 0.7899 0.4461 0.112 Uiso 1 1 calc R . .
C18 C 0.6582(8) 0.8862(6) 0.3995(7) 0.080(4) Uani 1 1 d . . .
H18 H 0.7014 0.9213 0.4215 0.095 Uiso 1 1 calc R . .
N1 N 0.5387(4) 0.6372(4) 0.4506(3) 0.0260(14) Uani 1 1 d . . .
C27 C 0.7478(8) 0.3482(7) 0.2441(5) 0.068(3) Uani 1 1 d . . .
H27 H 0.7796 0.3119 0.2188 0.081 Uiso 1 1 calc R . .
C6 C 0.5530(7) 0.7128(5) 0.5433(4) 0.040(2) Uani 1 1 d . . .
H6 H 0.6072 0.6784 0.5541 0.048 Uiso 1 1 calc R . .
C17 C 0.6503(7) 0.8011(5) 0.4158(5) 0.055(3) Uani 1 1 d . . .
H17 H 0.6879 0.7799 0.4482 0.066 Uiso 1 1 calc R . .
C30 C 0.9311(10) 0.5791(10) 0.5557(7) 0.105(6) Uani 1 1 d . . .
C34 C 1.0340(9) 0.5794(9) 0.5693(6) 0.085(4) Uani 1 1 d . . .
C32 C 1.006(2) 0.6183(9) 0.4719(10) 0.169(12) Uani 1 1 d . . .
C35 C 0.8541(12) 0.550(2) 0.6030(10) 0.213(14) Uani 1 1 d . . .
H35A H 0.8451 0.4900 0.6004 0.319 Uiso 1 1 calc R . .
H35B H 0.7910 0.5774 0.5950 0.319 Uiso 1 1 calc R . .
H35C H 0.8798 0.5644 0.6421 0.319 Uiso 1 1 calc R . .
C39 C 1.0754(17) 0.563(2) 0.6289(8) 0.268(19) Uani 1 1 d . . .
H39A H 1.1200 0.6075 0.6411 0.402 Uiso 1 1 calc R . .
H39B H 1.1116 0.5104 0.6293 0.402 Uiso 1 1 calc R . .
H39C H 1.0221 0.5591 0.6557 0.402 Uiso 1 1 calc R . .
C37 C 1.0312(13) 0.6543(17) 0.4253(12) 0.198(12) Uani 1 1 d . . .
H37A H 1.0624 0.7073 0.4351 0.297 Uiso 1 1 calc R . .
H37B H 0.9727 0.6638 0.3998 0.297 Uiso 1 1 calc R . .
H37C H 1.0774 0.6193 0.4053 0.297 Uiso 1 1 calc R . .
Cl1A Cl 0.7134(6) 0.5087(2) 0.7258(3) 0.1530(17) Uani 1 1 d D . .
Cl2A Cl 0.7135(4) 0.3482(2) 0.6666(2) 0.1530(17) Uani 1 1 d D . .
C41 C 0.6521(12) 0.4416(7) 0.6766(7) 0.1530(17) Uani 1 1 d D . .
H41A H 0.5862 0.4296 0.6906 0.184 Uiso 1 1 calc R . .
H41B H 0.6429 0.4697 0.6386 0.184 Uiso 1 1 calc R . .

loop_
_atom_site_aniso_label
_atom_site_aniso_U_11
_atom_site_aniso_U_22
_atom_site_aniso_U_33
_atom_site_aniso_U_23
_atom_site_aniso_U_13
_atom_site_aniso_U_12
C38 0.042(5) 0.049(5) 0.079(8) -0.005(5) 0.003(5) -0.009(4)
U1 0.0276(2) 0.0425(3) 0.0251(3) -0.0017(2) -0.00256(16) 0.01139(19)
Co1 0.0202(7) 0.0367(8) 0.0517(10) -0.0068(8) -0.0049(7) 0.0178(6)
O1 0.030(3) 0.049(3) 0.038(3) -0.003(3) -0.009(2) 0.020(2)
C22 0.027(4) 0.037(4) 0.032(5) 0.000(4) -0.004(3) 0.007(3)
C25 0.096(8) 0.020(4) 0.026(5) -0.012(3) 0.022(5) 0.002(4)
C16 0.034(4) 0.034(4) 0.034(5) -0.002(4) 0.013(4) 0.006(3)
C2 0.041(4) 0.024(4) 0.034(5) -0.007(3) 0.000(4) 0.009(3)
C1 0.039(4) 0.032(4) 0.021(5) -0.001(3) -0.003(4) 0.012(3)
C33 0.022(4) 0.030(4) 0.067(7) -0.006(4) -0.019(4) 0.010(3)
C20 0.071(7) 0.039(5) 0.054(6) 0.009(5) 0.021(5) 0.007(5)
C10 0.109(9) 0.049(6) 0.043(6) -0.023(5) -0.009(6) 0.024(6)
C36 0.053(8) 0.088(11) 0.49(4) 0.038(17) -0.135(15) 0.003(7)
C15 0.025(4) 0.030(4) 0.035(5) -0.009(3) -0.007(3) 0.009(3)
C23 0.027(4) 0.029(4) 0.017(4) -0.012(3) 0.006(3) 0.005(3)
C24 0.026(4) 0.026(4) 0.043(5) -0.015(4) -0.008(4) 0.007(3)
C14 0.045(6) 0.056(6) 0.076(8) -0.001(5) 0.015(5) 0.011(5)
C5 0.056(5) 0.030(4) 0.031(5) -0.011(4) 0.000(4) -0.001(4)
C8 0.089(8) 0.051(6) 0.031(5) -0.003(4) -0.016(5) -0.003(5)
C3 0.050(5) 0.036(4) 0.031(5) -0.003(4) 0.012(4) 0.009(4)
C4 0.080(7) 0.025(4) 0.030(5) -0.007(3) 0.006(5) 0.007(4)
C28 0.049(5) 0.040(5) 0.049(6) -0.017(4) 0.004(5) -0.001(4)
C19 0.067(7) 0.024(4) 0.100(9) 0.001(5) 0.015(7) 0.010(4)
C29 0.030(4) 0.032(4) 0.031(4) -0.011(3) 0.006(3) 0.002(3)
C26 0.104(9) 0.049(6) 0.050(6) -0.027(5) 0.027(6) 0.020(6)
O2 0.051(4) 0.025(2) 0.037(4) -0.007(2) 0.004(3) 0.008(2)
C11 0.049(5) 0.036(5) 0.057(6) -0.001(4) 0.012(5) 0.022(4)
C7 0.060(6) 0.049(5) 0.032(5) -0.009(4) 0.005(4) -0.007(4)
C9 0.095(9) 0.104(9) 0.041(6) 0.004(6) -0.006(6) -0.051(8)
C21 0.051(5) 0.033(4) 0.045(6) 0.007(4) 0.004(4) -0.004(4)
C13 0.061(7) 0.046(6) 0.104(10) 0.035(6) 0.034(7) 0.017(5)
C12 0.073(7) 0.082(8) 0.066(7) -0.003(6) -0.019(6) 0.060(6)
C18 0.050(6) 0.033(5) 0.156(13) -0.037(7) 0.013(7) -0.009(5)
N1 0.032(3) 0.029(3) 0.018(3) -0.006(3) 0.006(3) 0.007(3)
C27 0.062(7) 0.069(7) 0.072(8) -0.043(6) -0.006(6) 0.026(5)
C6 0.055(5) 0.022(4) 0.041(5) -0.009(4) -0.002(4) 0.013(4)
C17 0.047(5) 0.033(5) 0.082(8) -0.011(5) -0.013(5) 0.008(4)
C30 0.074(9) 0.144(13) 0.100(12) -0.090(11) 0.016(8) 0.029(9)
C34 0.047(7) 0.111(10) 0.097(11) -0.063(9) 0.012(7) -0.015(7)
C32 0.34(4) 0.038(8) 0.133(16) 0.068(10) 0.041(19) 0.043(12)
C35 0.053(9) 0.41(3) 0.18(2) -0.18(2) 0.035(12) -0.051(16)
C39 0.19(2) 0.55(5) 0.065(11) -0.06(2) 0.031(13) -0.27(3)
C37 0.072(12) 0.22(3) 0.30(4) -0.07(2) -0.041(17) -0.010(14)
Cl1A 0.244(4) 0.0814(18) 0.125(3) -0.0337(16) -0.081(3) 0.060(2)
Cl2A 0.244(4) 0.0814(18) 0.125(3) -0.0337(16) -0.081(3) 0.060(2)
C41 0.244(4) 0.0814(18) 0.125(3) -0.0337(16) -0.081(3) 0.060(2)

loop_
_atom_type_symbol
_atom_type_description
_atom_type_scat_dispersion_real
_atom_type_scat_dispersion_imag
_atom_type_scat_source
C C 0.0033 0.0016 'International Tables Vol C Tables 4.2.6.8 and 6.1.1.4'
H H 0.0000 0.0000 'International Tables Vol C Tables 4.2.6.8 and 6.1.1.4'
N N 0.0061 0.0033 'International Tables Vol C Tables 4.2.6.8 and 6.1.1.4'
O O 0.0106 0.0060 'International Tables Vol C Tables 4.2.6.8 and 6.1.1.4'
Cl Cl 0.1484 0.1585 'International Tables Vol C Tables 4.2.6.8 and 6.1.1.4'
Co Co 0.3494 0.9721 'International Tables Vol C Tables 4.2.6.8 and 6.1.1.4'
U U -9.6767 9.6646 'International Tables Vol C Tables 4.2.6.8 and 6.1.1.4'

loop_
_geom_angle_atom_site_label_1
_geom_angle_atom_site_label_2
_geom_angle_atom_site_label_3
_geom_angle
_geom_angle_site_symmetry_1
_geom_angle_site_symmetry_3
_geom_angle_publ_flag
O1 U1 O1 180.000(1) . 3_666 ?
O1 U1 O2 88.7(2) . . ?
O1 U1 O2 91.3(2) 3_666 . ?
O1 U1 O2 91.3(2) . 3_666 ?
O1 U1 O2 88.7(2) 3_666 3_666 ?
O2 U1 O2 180.000(1) . 3_666 ?
O1 U1 N1 88.4(2) . . ?
O1 U1 N1 91.6(2) 3_666 . ?
O2 U1 N1 70.39(18) . . ?
O2 U1 N1 109.61(18) 3_666 . ?
O1 U1 N1 91.6(2) . 3_666 ?
O1 U1 N1 88.4(2) 3_666 3_666 ?
O2 U1 N1 109.61(18) . 3_666 ?
O2 U1 N1 70.39(18) 3_666 3_666 ?
N1 U1 N1 180.000(1) . 3_666 ?
C32 Co1 C32 180.000(4) . 3_766 ?
C32 Co1 C31 138.3(8) . 3_766 ?
C32 Co1 C31 41.7(8) 3_766 3_766 ?
C32 Co1 C31 41.7(8) . . ?
C32 Co1 C31 138.3(8) 3_766 . ?
C31 Co1 C31 180.0(7) 3_766 . ?
C32 Co1 C33 43.3(8) . . ?
C32 Co1 C33 136.7(8) 3_766 . ?
C31 Co1 C33 111.7(4) 3_766 . ?
C31 Co1 C33 68.3(4) . . ?
C32 Co1 C33 136.7(8) . 3_766 ?
C32 Co1 C33 43.3(8) 3_766 3_766 ?
C31 Co1 C33 68.3(4) 3_766 3_766 ?
C31 Co1 C33 111.7(4) . 3_766 ?
C33 Co1 C33 180.000(1) . 3_766 ?
C32 Co1 C30 111.0(8) . 3_766 ?
C32 Co1 C30 69.0(8) 3_766 3_766 ?
C31 Co1 C30 36.8(5) 3_766 3_766 ?
C31 Co1 C30 143.2(5) . 3_766 ?
C33 Co1 C30 110.8(5) . 3_766 ?
C33 Co1 C30 69.2(5) 3_766 3_766 ?
C32 Co1 C30 69.0(8) . . ?
C32 Co1 C30 111.0(8) 3_766 . ?
C31 Co1 C30 143.2(5) 3_766 . ?
C31 Co1 C30 36.8(5) . . ?
C33 Co1 C30 69.2(5) . . ?
C33 Co1 C30 110.8(5) 3_766 . ?
C30 Co1 C30 180.0(7) 3_766 . ?
C32 Co1 C34 110.5(8) . 3_766 ?
C32 Co1 C34 69.5(8) 3_766 3_766 ?
C31 Co1 C34 64.3(5) 3_766 3_766 ?
C31 Co1 C34 115.7(5) . 3_766 ?
C33 Co1 C34 139.2(5) . 3_766 ?
C33 Co1 C34 40.8(5) 3_766 3_766 ?
C30 Co1 C34 40.0(5) 3_766 3_766 ?
C30 Co1 C34 140.0(5) . 3_766 ?
C32 Co1 C34 69.5(8) . . ?
C32 Co1 C34 110.5(8) 3_766 . ?
C31 Co1 C34 115.7(5) 3_766 . ?
C31 Co1 C34 64.3(5) . . ?
C33 Co1 C34 40.8(5) . . ?
C33 Co1 C34 139.2(5) 3_766 . ?
C30 Co1 C34 140.0(5) 3_766 . ?
C30 Co1 C34 40.0(5) . . ?
C34 Co1 C34 180.000(2) 3_766 . ?
C23 C22 C15 126.1(8) . . ?
C26 C25 C24 121.3(8) . . ?
C21 C16 C17 118.0(8) . . ?
C21 C16 C15 122.8(7) . . ?
C17 C16 C15 119.1(7) . . ?
C1 C2 C3 120.1(8) . . ?
C2 C1 C6 119.8(7) . . ?
C2 C1 N1 122.4(6) . . ?
C6 C1 N1 117.8(6) . . ?
C30 C31 C32 114.6(13) . . ?
C30 C31 C36 124.8(15) . . ?
C32 C31 C36 120.5(16) . . ?
C30 C31 Co1 72.4(7) . . ?
C32 C31 Co1 68.1(7) . . ?
C36 C31 Co1 124.9(9) . . ?
C34 C33 C32 105.2(12) . . ?
C34 C33 C38 121.2(9) . . ?
C32 C33 C38 133.4(13) . . ?
C34 C33 Co1 70.6(6) . . ?
C32 C33 Co1 67.2(7) . . ?
C38 C33 Co1 130.6(6) . . ?
C19 C20 C21 117.4(9) . . ?
N1 C15 C22 124.7(7) . . ?
N1 C15 C16 121.1(6) . . ?
C22 C15 C16 114.2(7) . . ?
O2 C23 C22 123.2(7) . . ?
O2 C23 C24 114.1(6) . . ?
C22 C23 C24 122.7(8) . . ?
C29 C24 C25 116.9(7) . . ?
C29 C24 C23 120.4(8) . . ?
C25 C24 C23 122.5(7) . . ?
C6 C5 C4 117.6(8) . . ?
C6 C5 C7 120.1(8) . . ?
C4 C5 C7 122.0(7) . . ?
C4 C3 C2 120.0(8) . . ?
C4 C3 C11 120.0(7) . . ?
C2 C3 C11 119.8(8) . . ?
C3 C4 C5 121.3(8) . . ?
C27 C28 C29 119.8(9) . . ?
C18 C19 C20 120.6(9) . . ?
C28 C29 C24 121.3(8) . . ?
C27 C26 C25 118.3(10) . . ?
C23 O2 U1 141.3(4) . . ?
C12 C11 C13 110.0(9) . . ?
C12 C11 C3 113.2(7) . . ?
C13 C11 C3 108.4(7) . . ?
C12 C11 C14 107.2(8) . . ?
C13 C11 C14 107.3(8) . . ?
C3 C11 C14 110.7(7) . . ?
C5 C7 C9 107.9(8) . . ?
C5 C7 C10 112.3(8) . . ?
C9 C7 C10 108.1(9) . . ?
C5 C7 C8 112.2(7) . . ?
C9 C7 C8 107.9(9) . . ?
C10 C7 C8 108.1(8) . . ?
C16 C21 C20 123.5(9) . . ?
C19 C18 C17 121.5(10) . . ?
C15 N1 C1 119.6(6) . . ?
C15 N1 U1 134.0(5) . . ?
C1 N1 U1 106.1(4) . . ?
C28 C27 C26 122.2(9) . . ?
C5 C6 C1 121.1(7) . . ?
C18 C17 C16 118.8(9) . . ?
C31 C30 C34 107.6(14) . . ?
C31 C30 C35 131.2(15) . . ?
C34 C30 C35 121.2(16) . . ?
C31 C30 Co1 70.8(7) . . ?
C34 C30 Co1 70.5(7) . . ?
C35 C30 Co1 124.4(14) . . ?
C30 C34 C33 109.7(13) . . ?
C30 C34 C39 122.0(15) . . ?
C33 C34 C39 128.3(11) . . ?
C30 C34 Co1 69.5(6) . . ?
C33 C34 Co1 68.6(6) . . ?
C39 C34 Co1 131.1(17) . . ?
C37 C32 C31 137(2) . . ?
C37 C32 C33 118(2) . . ?
C31 C32 C33 102.6(14) . . ?
C37 C32 Co1 136(2) . . ?
C31 C32 Co1 70.2(7) . . ?
C33 C32 Co1 69.5(5) . . ?
Cl2A C41 Cl1A 113.9(6) . . ?

loop_
_geom_bond_atom_site_label_1
_geom_bond_atom_site_label_2
_geom_bond_distance
_geom_bond_site_symmetry_2
_geom_bond_publ_flag
C38 C33 1.501(11) . ?
U1 O1 1.838(5) . ?
U1 O1 1.838(5) 3_666 ?
U1 O2 2.364(6) . ?
U1 O2 2.364(6) 3_666 ?
U1 N1 2.513(6) . ?
U1 N1 2.513(6) 3_666 ?
Co1 C32 1.986(12) . ?
Co1 C32 1.986(12) 3_766 ?
Co1 C31 2.014(10) 3_766 ?
Co1 C31 2.014(10) . ?
Co1 C33 2.017(8) . ?
Co1 C33 2.017(8) 3_766 ?
Co1 C30 2.032(10) 3_766 ?
Co1 C30 2.032(10) . ?
Co1 C34 2.044(11) 3_766 ?
Co1 C34 2.044(11) . ?
C22 C23 1.359(10) . ?
C22 C15 1.441(10) . ?
C25 C26 1.375(11) . ?
C25 C24 1.401(12) . ?
C16 C21 1.354(11) . ?
C16 C17 1.417(11) . ?
C16 C15 1.512(10) . ?
C2 C1 1.379(10) . ?
C2 C3 1.387(10) . ?
C1 C6 1.391(10) . ?
C1 N1 1.427(9) . ?
C31 C30 1.279(18) . ?
C31 C32 1.42(3) . ?
C31 C36 1.549(15) . ?
C33 C34 1.416(16) . ?
C33 C32 1.48(2) . ?
C20 C19 1.396(14) . ?
C20 C21 1.402(12) . ?
C10 C7 1.532(13) . ?
C15 N1 1.292(10) . ?
C23 O2 1.306(10) . ?
C23 C24 1.490(10) . ?
C24 C29 1.391(10) . ?
C14 C11 1.559(12) . ?
C5 C6 1.388(11) . ?
C5 C4 1.410(11) . ?
C5 C7 1.524(11) . ?
C8 C7 1.535(12) . ?
C3 C4 1.370(11) . ?
C3 C11 1.544(11) . ?
C28 C27 1.334(14) . ?
C28 C29 1.368(11) . ?
C19 C18 1.349(16) . ?
C26 C27 1.372(15) . ?
C11 C12 1.481(13) . ?
C11 C13 1.540(13) . ?
C7 C9 1.525(13) . ?
C18 C17 1.407(14) . ?
C30 C34 1.395(17) . ?
C30 C35 1.59(3) . ?
C34 C39 1.45(2) . ?
C32 C37 1.26(3) . ?
Cl1A C41 1.720(9) . ?
Cl2A C41 1.716(8) . ?
